data_7126145
loop_
_publ_author_name
'Shan, Xiang-Huan'
'Yang, Bo'
'Qu, Jian-Ping'
'Kang, Yan-Biao'

_publ_section_title
;
 CuSO<sub>4</sub>-Catalyzed dual annulation to synthesize O, S or
 N-containing tetracyclic heteroacenes.
;
_journal_issue 29
_journal_name_full 'Chemical communications (Cambridge, England)'
_journal_page_first 4063
_journal_page_last 4066
_journal_paper_doi 10.1039/d0cc01172j
_journal_volume 56
_journal_year 2020
_chemical_absolute_configuration ad
_chemical_formula_moiety 'C14 H8 Br N O'
_chemical_formula_sum 'C14 H8 Br N O'
_chemical_formula_weight 286.12
_space_group_crystal_system orthorhombic
_space_group_IT_number 29
_space_group_name_Hall 'P 2c -2ac'
_space_group_name_H-M_alt 'P c a 21'
_atom_sites_solution_hydrogens geom
_atom_sites_solution_primary dual
_audit_creation_date 2019-03-23
_audit_creation_method
;
Olex2 1.2
(compiled 2018.05.29 svn.r3508 for OlexSys, GUI svn.r5506)
;
_audit_update_record
;
2019-09-11 deposited with the CCDC.	2020-03-04 downloaded from the CCDC.
;
_cell_angle_alpha 90
_cell_angle_beta 90
_cell_angle_gamma 90
_cell_formula_units_Z 4
_cell_length_a 8.28779(11)
_cell_length_b 5.59996(10)
_cell_length_c 24.2843(4)
_cell_measurement_reflns_used 7946
_cell_measurement_temperature 291(2)
_cell_measurement_theta_max 73.6760
_cell_measurement_theta_min 5.4350
_cell_volume 1127.07(3)
_computing_molecular_graphics 'Olex2 (Dolomanov et al., 2009)'
_computing_publication_material 'Olex2 (Dolomanov et al., 2009)'
_computing_structure_refinement 'ShelXL (Sheldrick, 2015)'
_computing_structure_solution 'ShelXD (Sheldrick, 2008)'
_diffrn_ambient_temperature 291(2)
_diffrn_measured_fraction_theta_full 1.000
_diffrn_measured_fraction_theta_max 0.988
_diffrn_measurement_device_type 'SuperNova, Dual, Cu at zero, AtlasS2'
_diffrn_radiation_type CuK\a
_diffrn_radiation_wavelength 1.54184
_diffrn_reflns_av_R_equivalents 0.0332
_diffrn_reflns_av_unetI/netI 0.0189
_diffrn_reflns_Laue_measured_fraction_full 1.000
_diffrn_reflns_Laue_measured_fraction_max 0.988
_diffrn_reflns_limit_h_max 10
_diffrn_reflns_limit_h_min -10
_diffrn_reflns_limit_k_max 6
_diffrn_reflns_limit_k_min -5
_diffrn_reflns_limit_l_max 29
_diffrn_reflns_limit_l_min -29
_diffrn_reflns_number 9432
_diffrn_reflns_point_group_measured_fraction_full 0.997
_diffrn_reflns_point_group_measured_fraction_max 0.977
_diffrn_reflns_theta_full 67.684
_diffrn_reflns_theta_max 73.781
_diffrn_reflns_theta_min 3.640
_exptl_absorpt_coefficient_mu 4.806
_exptl_absorpt_correction_T_max 1.00000
_exptl_absorpt_correction_T_min 0.17127
_exptl_absorpt_correction_type multi-scan
_exptl_absorpt_process_details
;
CrysAlisPro 1.171.38.43f (Rigaku Oxford Diffraction, 2015)
Empirical absorption correction using spherical harmonics,
 implemented in SCALE3 ABSPACK scaling algorithm.
;
_exptl_crystal_density_diffrn 1.686
_exptl_crystal_description block
_exptl_crystal_F_000 568
_exptl_crystal_size_max 0.2
_exptl_crystal_size_mid 0.2
_exptl_crystal_size_min 0.17
_refine_diff_density_max 0.334
_refine_diff_density_min -0.297
_refine_diff_density_rms 0.055
_refine_ls_abs_structure_details
;
 Flack x determined using 1036 quotients [(I+)-(I-)]/[(I+)+(I-)]
 (Parsons and Flack (2004), Acta Cryst. A60, s61).
;
_refine_ls_abs_structure_Flack 0.00(2)
_refine_ls_extinction_coef 0.0039(5)
_refine_ls_extinction_expression Fc^*^=kFc[1+0.001xFc^2^\l^3^/sin(2\q)]^-1/4^
_refine_ls_extinction_method SHELXL
_refine_ls_goodness_of_fit_ref 1.044
_refine_ls_hydrogen_treatment constr
_refine_ls_matrix_type full
_refine_ls_number_parameters 155
_refine_ls_number_reflns 2233
_refine_ls_number_restraints 1
_refine_ls_restrained_S_all 1.044
_refine_ls_R_factor_all 0.0307
_refine_ls_R_factor_gt 0.0305
_refine_ls_shift/su_max 0.000
_refine_ls_shift/su_mean 0.000
_refine_ls_structure_factor_coef Fsqd
_refine_ls_weighting_details 'w=1/[\s^2^(Fo^2^)+(0.0559P)^2^+0.2593P] where P=(Fo^2^+2Fc^2^)/3'
_refine_ls_weighting_scheme calc
_refine_ls_wR_factor_gt 0.0831
_refine_ls_wR_factor_ref 0.0833
_reflns_Friedel_coverage 0.928
_reflns_Friedel_fraction_full 0.993
_reflns_Friedel_fraction_max 0.966
_reflns_number_gt 2201
_reflns_number_total 2233
_reflns_threshold_expression 'I > 2\s(I)'
_cod_data_source_file d0cc01172j2.cif
_cod_data_source_block y-3-4-1
_cod_depositor_comments 'Adding full bibliography for 7126144--7126145.cif.'
_cod_database_code 7126145
_shelxl_version_number 2013-4
_shelx_space_group_comment
;
The symmetry employed for this shelxl refinement is uniquely defined
by the following loop, which should always be used as a source of
symmetry information in preference to the above space-group names.
They are only intended as comments.
;
_shelx_estimated_absorpt_t_max 0.495
_shelx_estimated_absorpt_t_min 0.447
_olex2_refinement_description
;
1. Fixed Uiso
 At 1.2 times of:
  All C(H) groups, All N(H) groups
2.a Aromatic/amide H refined with riding coordinates:
 C11(H11), C2(H2), N1(H1), C3(H3), C6(H6), C10(H10), C13(H13), C12(H12)
;
_olex2_submission_special_instructions 'No special instructions were received'

loop_
_space_group_symop_operation_xyz
'x, y, z'
'-x, -y, z+1/2'
'-x+1/2, y, z+1/2'
'x+1/2, -y, z'

loop_
_atom_site_label
_atom_site_type_symbol
_atom_site_fract_x
_atom_site_fract_y
_atom_site_fract_z
_atom_site_U_iso_or_equiv
_atom_site_adp_type
_atom_site_occupancy
_atom_site_site_symmetry_order
_atom_site_calc_flag
_atom_site_refinement_flags_posn
_atom_site_refinement_flags_adp
_atom_site_refinement_flags_occupancy
_atom_site_disorder_assembly
_atom_site_disorder_group
Br1 Br 0.34174(6) 0.87852(10) 0.49856(2) 0.0685(2) Uani 1 1 d . . . . .
O1 O 0.6275(3) 0.9769(5) 0.30614(12) 0.0389(5) Uani 1 1 d . . . . .
C11 C 0.8488(4) 0.9245(8) 0.1241(2) 0.0461(9) Uani 1 1 d . . . . .
H11 H 0.9172 1.0231 0.1040 0.055 Uiso 1 1 calc R . . . .
C4 C 0.4757(4) 0.6345(6) 0.32107(15) 0.0348(7) Uani 1 1 d . . . . .
C2 C 0.3413(5) 0.5631(9) 0.4068(2) 0.0475(9) Uani 1 1 d . . . . .
H2 H 0.2762 0.4690 0.4292 0.057 Uiso 1 1 calc R . . . .
N1 N 0.5520(4) 0.4956(5) 0.21927(13) 0.0366(6) Uani 1 1 d . . . . .
H1 H 0.5069 0.3595 0.2136 0.044 Uiso 1 1 calc R . . . .
C5 C 0.5321(4) 0.8516(6) 0.34289(15) 0.0367(7) Uani 1 1 d . . . . .
C14 C 0.6474(4) 0.6207(6) 0.18244(18) 0.0350(8) Uani 1 1 d . . . . .
C3 C 0.3792(5) 0.4884(7) 0.35394(17) 0.0421(8) Uani 1 1 d . . . . .
H3 H 0.3409 0.3434 0.3406 0.051 Uiso 1 1 calc R . . . .
C7 C 0.5430(4) 0.6297(5) 0.26672(15) 0.0348(7) Uani 1 1 d . . . . .
C9 C 0.7025(4) 0.8373(6) 0.20688(15) 0.0334(7) Uani 1 1 d . . . . .
C6 C 0.4978(5) 0.9285(7) 0.39589(17) 0.0430(8) Uani 1 1 d . . . . .
H6 H 0.5376 1.0712 0.4100 0.052 Uiso 1 1 calc R . . . .
C10 C 0.8038(4) 0.9904(7) 0.17691(16) 0.0383(7) Uani 1 1 d . . . . .
H10 H 0.8399 1.1330 0.1922 0.046 Uiso 1 1 calc R . . . .
C13 C 0.6919(5) 0.5583(7) 0.12894(17) 0.0415(8) Uani 1 1 d . . . . .
H13 H 0.6551 0.4180 0.1128 0.050 Uiso 1 1 calc R . . . .
C8 C 0.6310(4) 0.8330(6) 0.26024(15) 0.0342(7) Uani 1 1 d . . . . .
C1 C 0.4007(5) 0.7781(8) 0.42609(15) 0.0460(8) Uani 1 1 d . . . . .
C12 C 0.7932(5) 0.7133(8) 0.10068(16) 0.0462(8) Uani 1 1 d . . . . .
H12 H 0.8249 0.6747 0.0650 0.055 Uiso 1 1 calc R . . . .

loop_
_atom_site_aniso_label
_atom_site_aniso_U_11
_atom_site_aniso_U_22
_atom_site_aniso_U_33
_atom_site_aniso_U_23
_atom_site_aniso_U_13
_atom_site_aniso_U_12
Br1 0.0718(3) 0.0982(4) 0.0355(3) -0.0039(3) 0.0049(2) 0.0109(2)
O1 0.0459(11) 0.0361(12) 0.0348(13) -0.0038(10) -0.0031(11) -0.0053(10)
C11 0.0386(19) 0.050(2) 0.049(2) 0.0089(18) 0.0039(15) 0.0003(15)
C4 0.0321(15) 0.0388(17) 0.0334(18) 0.0004(12) -0.0042(13) 0.0026(12)
C2 0.0430(19) 0.057(2) 0.042(2) 0.0097(19) 0.0018(15) 0.0029(16)
N1 0.0396(13) 0.0341(13) 0.0361(14) -0.0035(11) -0.0034(12) -0.0051(11)
C5 0.0351(15) 0.0413(18) 0.0336(18) -0.0005(14) -0.0037(13) 0.0032(13)
C14 0.0328(16) 0.0364(18) 0.036(2) 0.0006(13) -0.0059(13) 0.0022(11)
C3 0.0382(16) 0.0454(19) 0.043(2) 0.0048(16) -0.0019(15) -0.0007(15)
C7 0.0331(15) 0.0366(17) 0.0347(18) 0.0016(13) -0.0052(13) -0.0017(11)
C9 0.0282(14) 0.0363(15) 0.0357(17) 0.0001(13) -0.0056(13) 0.0017(12)
C6 0.046(2) 0.0444(19) 0.0386(19) -0.0041(14) -0.0080(14) 0.0066(15)
C10 0.0364(15) 0.0383(17) 0.0403(18) 0.0043(14) -0.0029(14) 0.0014(13)
C13 0.0422(18) 0.0433(19) 0.0389(19) -0.0067(16) -0.0048(16) 0.0039(15)
C8 0.0361(15) 0.0352(14) 0.0315(17) -0.0015(13) -0.0058(12) -0.0012(12)
C1 0.0410(17) 0.063(2) 0.0346(16) 0.0020(17) -0.0033(14) 0.0119(18)
C12 0.0454(18) 0.057(2) 0.0358(18) 0.0021(17) 0.0007(15) 0.0057(17)

loop_
_atom_type_symbol
_atom_type_description
_atom_type_scat_dispersion_real
_atom_type_scat_dispersion_imag
_atom_type_scat_source
C C 0.0181 0.0091 'International Tables Vol C Tables 4.2.6.8 and 6.1.1.4'
H H 0.0000 0.0000 'International Tables Vol C Tables 4.2.6.8 and 6.1.1.4'
Br Br -0.6763 1.2805 'International Tables Vol C Tables 4.2.6.8 and 6.1.1.4'
N N 0.0311 0.0180 'International Tables Vol C Tables 4.2.6.8 and 6.1.1.4'
O O 0.0492 0.0322 'International Tables Vol C Tables 4.2.6.8 and 6.1.1.4'

loop_
_geom_angle_atom_site_label_1
_geom_angle_atom_site_label_2
_geom_angle_atom_site_label_3
_geom_angle
_geom_angle_site_symmetry_1
_geom_angle_site_symmetry_3
_geom_angle_publ_flag
C8 O1 C5 103.8(3) . . ?
C10 C11 C12 121.1(4) . . ?
C5 C4 C7 103.5(3) . . ?
C3 C4 C5 118.8(3) . . ?
C3 C4 C7 137.7(3) . . ?
C1 C2 C3 119.8(4) . . ?
C7 N1 C14 107.2(3) . . ?
O1 C5 C4 112.7(3) . . ?
O1 C5 C6 123.9(3) . . ?
C6 C5 C4 123.4(4) . . ?
N1 C14 C9 110.2(3) . . ?
N1 C14 C13 128.8(3) . . ?
C13 C14 C9 121.1(4) . . ?
C2 C3 C4 118.9(4) . . ?
N1 C7 C4 143.3(3) . . ?
C8 C7 C4 107.4(3) . . ?
C8 C7 N1 109.3(3) . . ?
C10 C9 C14 119.7(3) . . ?
C10 C9 C8 136.9(3) . . ?
C8 C9 C14 103.4(3) . . ?
C1 C6 C5 115.1(4) . . ?
C11 C10 C9 118.6(3) . . ?
C12 C13 C14 117.6(4) . . ?
O1 C8 C9 137.4(3) . . ?
C7 C8 O1 112.6(3) . . ?
C7 C8 C9 110.0(3) . . ?
C2 C1 Br1 118.5(3) . . ?
C6 C1 Br1 117.4(3) . . ?
C6 C1 C2 124.1(4) . . ?
C13 C12 C11 121.9(4) . . ?

loop_
_geom_bond_atom_site_label_1
_geom_bond_atom_site_label_2
_geom_bond_distance
_geom_bond_site_symmetry_2
_geom_bond_publ_flag
Br1 C1 1.911(4) . ?
O1 C5 1.384(5) . ?
O1 C8 1.376(5) . ?
C11 C10 1.385(6) . ?
C11 C12 1.391(7) . ?
C4 C5 1.406(5) . ?
C4 C3 1.395(5) . ?
C4 C7 1.433(5) . ?
C2 C3 1.385(7) . ?
C2 C1 1.383(7) . ?
N1 C14 1.384(5) . ?
N1 C7 1.377(5) . ?
C5 C6 1.387(5) . ?
C14 C9 1.426(5) . ?
C14 C13 1.395(6) . ?
C7 C8 1.362(5) . ?
C9 C10 1.403(5) . ?
C9 C8 1.425(5) . ?
C6 C1 1.376(6) . ?
C13 C12 1.389(6) . ?
